data_2236570
loop_
_publ_author_name
'Bian, Fuyong'
'Jin, Yi'
'Chi, Shaoming'
'Shi, Guojun'
'Xu, Sichuan'

_publ_section_title
;
 4-(2-Fluorobenzoyl)-1-[2-(4-hydroxyphenyl)-2-oxoethyl]piperazin-1-ium
 trifluoroacetate
;
_journal_coeditor_code QM2083
_journal_issue 11
_journal_name_full 'Acta Crystallographica Section E'
_journal_page_first o3243
_journal_paper_doi 10.1107/S1600536812042857
_journal_volume 68
_journal_year 2012
_chemical_formula_iupac 'C19 H20 F N2 O3 +, C2 F3 O2 -'
_chemical_formula_moiety 'C19 H20 F N2 O3 +, C2 F3 O2 -'
_chemical_formula_sum 'C21 H20 F4 N2 O5'
_chemical_formula_weight 456.39
_chemical_name_systematic
;
4-(2-Fluorobenzoyl)-1-[2-(4-hydroxyphenyl)-2-oxoethyl]piperazin-1-ium
trifluoroacetate
;
_space_group_IT_number 14
_space_group_name_Hall '-P 2yn'
_symmetry_cell_setting monoclinic
_symmetry_space_group_name_Hall '-P 2yn'
_symmetry_space_group_name_H-M 'P 1 21/n 1'
_atom_sites_solution_hydrogens geom
_atom_sites_solution_primary direct
_atom_sites_solution_secondary difmap
_audit_creation_method SHELXL-97
_cell_angle_alpha 90.00
_cell_angle_beta 91.960(4)
_cell_angle_gamma 90.00
_cell_formula_units_Z 4
_cell_length_a 10.055(3)
_cell_length_b 9.601(2)
_cell_length_c 21.946(5)
_cell_measurement_reflns_used 892
_cell_measurement_temperature 298(2)
_cell_measurement_theta_max 16.96
_cell_measurement_theta_min 2.26
_cell_volume 2117.4(9)
_computing_cell_refinement 'SAINT (Bruker, 2001)'
_computing_data_collection 'SMART (Bruker, 2001)'
_computing_data_reduction 'SAINT (Bruker, 2001)'
_computing_molecular_graphics 'SHELXTL (Sheldrick, 2008)'
_computing_publication_material 'SHELXTL (Sheldrick, 2008)'
_computing_structure_refinement 'SHELXL97 (Sheldrick, 2008)'
_computing_structure_solution 'SHELXS97 (Sheldrick, 2008)'
_diffrn_ambient_temperature 298(2)
_diffrn_measured_fraction_theta_full 0.987
_diffrn_measured_fraction_theta_max 0.987
_diffrn_measurement_device_type 'Bruker SMART CCD area-detector'
_diffrn_measurement_method 'phi and omega scans'
_diffrn_radiation_monochromator graphite
_diffrn_radiation_source 'fine-focus sealed tube'
_diffrn_radiation_type MoK\a
_diffrn_radiation_wavelength 0.71073
_diffrn_reflns_av_R_equivalents 0.0704
_diffrn_reflns_limit_h_max 12
_diffrn_reflns_limit_h_min -12
_diffrn_reflns_limit_k_max 11
_diffrn_reflns_limit_k_min 0
_diffrn_reflns_limit_l_max 16
_diffrn_reflns_limit_l_min 0
_diffrn_reflns_number 12540
_diffrn_reflns_theta_full 25.35
_diffrn_reflns_theta_max 25.35
_diffrn_reflns_theta_min 1.86
_exptl_absorpt_coefficient_mu 0.125
_exptl_absorpt_correction_T_max 0.9712
_exptl_absorpt_correction_T_min 0.9562
_exptl_absorpt_correction_type multi-scan
_exptl_absorpt_process_details '(SADABS; Bruker, 2001)'
_exptl_crystal_colour Colourless
_exptl_crystal_density_diffrn 1.432
_exptl_crystal_density_method 'not measured'
_exptl_crystal_description Parallelepiped
_exptl_crystal_F_000 944
_exptl_crystal_size_max 0.23
_exptl_crystal_size_mid 0.20
_exptl_crystal_size_min 0.18
_refine_diff_density_max 0.264
_refine_diff_density_min -0.196
_refine_ls_extinction_method none
_refine_ls_goodness_of_fit_ref 1.032
_refine_ls_hydrogen_treatment constr
_refine_ls_matrix_type full
_refine_ls_number_parameters 289
_refine_ls_number_reflns 3824
_refine_ls_number_restraints 0
_refine_ls_restrained_S_all 1.032
_refine_ls_R_factor_all 0.1508
_refine_ls_R_factor_gt 0.0725
_refine_ls_shift/su_max 0.000
_refine_ls_shift/su_mean 0.000
_refine_ls_structure_factor_coef Fsqd
_refine_ls_weighting_details 'calc w=1/[\s^2^(Fo^2^)+(0.1000P)^2^+0.0000P] where P=(Fo^2^+2Fc^2^)/3'
_refine_ls_weighting_scheme calc
_refine_ls_wR_factor_gt 0.1798
_refine_ls_wR_factor_ref 0.2402
_reflns_number_gt 1534
_reflns_number_total 3824
_reflns_threshold_expression >2sigma(I)
_cod_data_source_file qm2083.cif
_cod_data_source_block I
_cod_original_sg_symbol_H-M 'P 21/n'
_cod_database_code 2236570
_cod_database_fobs_code 2236570

loop_
_symmetry_equiv_pos_as_xyz
'x, y, z'
'x+1/2, -y+1/2, z+1/2'
'-x, -y, -z'
'-x-1/2, y-1/2, -z-1/2'

loop_
_atom_site_type_symbol
_atom_site_label
_atom_site_fract_x
_atom_site_fract_y
_atom_site_fract_z
_atom_site_U_iso_or_equiv
_atom_site_adp_type
_atom_site_calc_flag
_atom_site_refinement_flags
_atom_site_occupancy
_atom_site_symmetry_multiplicity
F F1 0.6641(4) 0.7921(4) 0.35902(18) 0.1420(13) Uani d . 1 1
F F2 -0.0352(4) 0.0629(4) 0.3531(2) 0.1733(18) Uani d . 1 1
F F3 -0.0010(4) 0.2786(4) 0.35550(19) 0.1465(15) Uani d . 1 1
F F4 -0.0132(4) 0.1720(4) 0.27235(19) 0.1558(16) Uani d . 1 1
N N1 0.9794(3) 0.7317(3) 0.17362(14) 0.0623(9) Uani d . 1 1
H H1N 1.0634 0.7032 0.1657 0.081 Uiso calc R 1 1
N N2 0.9521(4) 0.6187(4) 0.29247(17) 0.0772(10) Uani d . 1 1
O O1 0.7573(3) 0.9834(3) -0.15804(14) 0.0945(11) Uani d . 1 1
H H1 0.7304 1.0632 -0.1533 0.123 Uiso calc R 1 1
O O2 1.0042(3) 0.6279(3) 0.05966(14) 0.0850(9) Uani d . 1 1
O O3 0.7802(4) 0.5059(4) 0.33367(18) 0.1197(13) Uani d . 1 1
O O4 0.2142(4) 0.0147(4) 0.3220(2) 0.1226(14) Uani d . 1 1
O O5 0.2540(3) 0.2358(4) 0.34091(16) 0.0951(11) Uani d . 1 1
C C1 0.7985(4) 0.9296(5) -0.1033(2) 0.0742(12) Uani d . 1 1
C C2 0.8442(5) 0.7938(5) -0.1037(2) 0.0813(13) Uani d . 1 1
H H2 0.8444 0.7442 -0.1401 0.106 Uiso calc R 1 1
C C3 0.8891(4) 0.7321(4) -0.0505(2) 0.0753(12) Uani d . 1 1
H H3 0.9200 0.6409 -0.0512 0.098 Uiso calc R 1 1
C C4 0.8891(4) 0.8047(4) 0.00491(19) 0.0642(11) Uani d . 1 1
C C5 0.8382(4) 0.9385(4) 0.0040(2) 0.0720(12) Uani d . 1 1
H H5 0.8336 0.9874 0.0405 0.094 Uiso calc R 1 1
C C6 0.7943(4) 1.0014(5) -0.0493(2) 0.0766(12) Uani d . 1 1
H H6 0.7618 1.0921 -0.0488 0.100 Uiso calc R 1 1
C C7 0.9441(4) 0.7384(4) 0.06037(19) 0.0653(11) Uani d . 1 1
C C8 0.9287(5) 0.8139(4) 0.12025(18) 0.0711(12) Uani d . 1 1
H H8A 0.9763 0.9016 0.1190 0.092 Uiso calc R 1 1
H H8B 0.8353 0.8346 0.1253 0.092 Uiso calc R 1 1
C C9 0.8978(5) 0.6055(4) 0.1846(2) 0.0846(14) Uani d . 1 1
H H9A 0.8992 0.5449 0.1493 0.110 Uiso calc R 1 1
H H9B 0.8063 0.6325 0.1908 0.110 Uiso calc R 1 1
C C10 0.9516(5) 0.5284(4) 0.2399(2) 0.0872(14) Uani d . 1 1
H H10A 0.8969 0.4473 0.2472 0.113 Uiso calc R 1 1
H H10B 1.0415 0.4968 0.2329 0.113 Uiso calc R 1 1
C C11 1.0351(5) 0.7411(4) 0.28498(18) 0.0728(12) Uani d . 1 1
H H11A 1.1268 0.7127 0.2803 0.095 Uiso calc R 1 1
H H11B 1.0314 0.7994 0.3210 0.095 Uiso calc R 1 1
C C12 0.9874(4) 0.8226(4) 0.22957(18) 0.0684(11) Uani d . 1 1
H H12A 0.9003 0.8614 0.2368 0.089 Uiso calc R 1 1
H H12B 1.0480 0.8993 0.2228 0.089 Uiso calc R 1 1
C C13 0.8623(5) 0.6010(6) 0.3364(2) 0.0864(14) Uani d . 1 1
C C14 0.8670(5) 0.6952(5) 0.3901(2) 0.0782(13) Uani d . 1 1
C C15 0.7657(6) 0.7849(6) 0.4023(3) 0.0935(15) Uani d . 1 1
C C16 0.7596(7) 0.8661(6) 0.4533(3) 0.1098(19) Uani d . 1 1
H H16 0.6881 0.9251 0.4598 0.143 Uiso calc R 1 1
C C17 0.8654(8) 0.8552(7) 0.4944(3) 0.117(2) Uani d . 1 1
H H17 0.8663 0.9095 0.5295 0.152 Uiso calc R 1 1
C C18 0.9690(7) 0.7671(8) 0.4851(3) 0.133(2) Uani d . 1 1
H H18 1.0400 0.7609 0.5133 0.173 Uiso calc R 1 1
C C19 0.9659(6) 0.6875(7) 0.4329(3) 0.124(2) Uani d . 1 1
H H19 1.0354 0.6255 0.4269 0.161 Uiso calc R 1 1
C C20 0.1836(5) 0.1356(6) 0.3310(2) 0.0810(14) Uani d . 1 1
C C21 0.0321(5) 0.1635(6) 0.3290(3) 0.0932(15) Uani d . 1 1

loop_
_atom_site_aniso_label
_atom_site_aniso_U_11
_atom_site_aniso_U_22
_atom_site_aniso_U_33
_atom_site_aniso_U_12
_atom_site_aniso_U_13
_atom_site_aniso_U_23
F1 0.138(3) 0.151(3) 0.135(3) 0.049(2) -0.022(2) 0.000(2)
F2 0.103(3) 0.157(3) 0.262(5) -0.037(2) 0.036(3) 0.053(3)
F3 0.120(3) 0.135(3) 0.185(4) 0.039(2) 0.010(3) -0.046(3)
F4 0.137(3) 0.195(4) 0.131(3) 0.028(3) -0.059(3) -0.024(3)
N1 0.068(2) 0.0591(19) 0.060(2) -0.0027(16) 0.0064(16) 0.0012(15)
N2 0.089(3) 0.071(2) 0.073(2) -0.011(2) 0.016(2) 0.0063(19)
O1 0.112(3) 0.094(2) 0.076(2) -0.0032(18) -0.0173(19) 0.0037(17)
O2 0.099(2) 0.075(2) 0.081(2) 0.0236(17) 0.0098(17) -0.0025(16)
O3 0.113(3) 0.121(3) 0.127(3) -0.045(2) 0.034(2) 0.004(2)
O4 0.106(3) 0.093(3) 0.169(4) 0.002(2) 0.004(3) -0.007(3)
O5 0.088(2) 0.093(2) 0.104(3) -0.0177(19) 0.0044(19) -0.0028(19)
C1 0.072(3) 0.071(3) 0.079(3) -0.004(2) -0.009(2) 0.008(2)
C2 0.092(3) 0.086(3) 0.066(3) 0.002(3) -0.008(3) -0.006(2)
C3 0.078(3) 0.067(3) 0.082(3) -0.001(2) 0.013(2) -0.009(2)
C4 0.067(3) 0.059(2) 0.067(3) -0.003(2) 0.003(2) -0.011(2)
C5 0.079(3) 0.064(3) 0.072(3) 0.000(2) 0.001(2) -0.009(2)
C6 0.076(3) 0.073(3) 0.080(3) -0.001(2) -0.002(2) 0.000(2)
C7 0.065(3) 0.060(3) 0.072(3) -0.005(2) 0.011(2) -0.005(2)
C8 0.087(3) 0.063(2) 0.063(3) 0.012(2) -0.001(2) -0.003(2)
C9 0.097(3) 0.068(3) 0.088(3) -0.030(3) 0.010(3) -0.002(2)
C10 0.104(4) 0.062(3) 0.096(4) -0.016(2) 0.017(3) 0.010(3)
C11 0.081(3) 0.077(3) 0.061(3) -0.016(2) 0.001(2) 0.010(2)
C12 0.077(3) 0.064(2) 0.064(3) -0.004(2) 0.004(2) -0.004(2)
C13 0.083(3) 0.085(3) 0.092(4) -0.005(3) 0.012(3) 0.019(3)
C14 0.068(3) 0.095(3) 0.073(3) -0.007(3) 0.013(2) 0.026(3)
C15 0.090(4) 0.099(4) 0.091(4) 0.010(3) 0.003(3) 0.029(3)
C16 0.148(6) 0.087(4) 0.097(4) 0.010(4) 0.034(4) 0.014(3)
C17 0.140(6) 0.142(6) 0.070(4) -0.021(5) 0.015(4) 0.003(3)
C18 0.095(5) 0.203(7) 0.102(5) 0.026(5) 0.004(4) 0.006(5)
C19 0.095(4) 0.185(6) 0.092(4) 0.025(4) 0.014(4) -0.026(4)
C20 0.105(4) 0.070(3) 0.067(3) -0.012(3) 0.000(3) 0.003(2)
C21 0.078(3) 0.098(4) 0.104(4) 0.001(3) -0.001(3) 0.000(3)

loop_
_atom_type_symbol
_atom_type_description
_atom_type_scat_dispersion_real
_atom_type_scat_dispersion_imag
_atom_type_scat_source
C C 0.0033 0.0016 'International Tables Vol C Tables 4.2.6.8 and 6.1.1.4'
H H 0.0000 0.0000 'International Tables Vol C Tables 4.2.6.8 and 6.1.1.4'
F F 0.0171 0.0103 'International Tables Vol C Tables 4.2.6.8 and 6.1.1.4'
N N 0.0061 0.0033 'International Tables Vol C Tables 4.2.6.8 and 6.1.1.4'
O O 0.0106 0.0060 'International Tables Vol C Tables 4.2.6.8 and 6.1.1.4'

loop_
_geom_angle_atom_site_label_1
_geom_angle_atom_site_label_2
_geom_angle_atom_site_label_3
_geom_angle
C8 N1 C9 112.6(3)
C8 N1 C12 110.0(3)
C9 N1 C12 110.7(3)
C8 N1 H1N 107.8
C9 N1 H1N 107.8
C12 N1 H1N 107.8
C13 N2 C10 120.7(4)
C13 N2 C11 125.5(4)
C10 N2 C11 112.4(3)
C1 O1 H1 109.5
O1 C1 C6 123.7(4)
O1 C1 C2 116.3(4)
C6 C1 C2 120.0(4)
C3 C2 C1 120.1(4)
C3 C2 H2 120.0
C1 C2 H2 120.0
C2 C3 C4 121.0(4)
C2 C3 H3 119.5
C4 C3 H3 119.5
C5 C4 C3 117.4(4)
C5 C4 C7 123.0(4)
C3 C4 C7 119.6(4)
C6 C5 C4 121.9(4)
C6 C5 H5 119.1
C4 C5 H5 119.1
C1 C6 C5 119.7(4)
C1 C6 H6 120.2
C5 C6 H6 120.2
O2 C7 C4 122.7(4)
O2 C7 C8 119.5(4)
C4 C7 C8 117.8(4)
N1 C8 C7 112.8(3)
N1 C8 H8A 109.0
C7 C8 H8A 109.0
N1 C8 H8B 109.0
C7 C8 H8B 109.0
H8A C8 H8B 107.8
N1 C9 C10 110.3(4)
N1 C9 H9A 109.6
C10 C9 H9A 109.6
N1 C9 H9B 109.6
C10 C9 H9B 109.6
H9A C9 H9B 108.1
N2 C10 C9 109.9(4)
N2 C10 H10A 109.7
C9 C10 H10A 109.7
N2 C10 H10B 109.7
C9 C10 H10B 109.7
H10A C10 H10B 108.2
N2 C11 C12 110.0(3)
N2 C11 H11A 109.7
C12 C11 H11A 109.7
N2 C11 H11B 109.7
C12 C11 H11B 109.7
H11A C11 H11B 108.2
N1 C12 C11 111.3(3)
N1 C12 H12A 109.4
C11 C12 H12A 109.4
N1 C12 H12B 109.4
C11 C12 H12B 109.4
H12A C12 H12B 108.0
O3 C13 N2 121.4(5)
O3 C13 C14 119.5(5)
N2 C13 C14 119.0(5)
C19 C14 C15 115.9(5)
C19 C14 C13 121.5(5)
C15 C14 C13 122.3(5)
C16 C15 C14 125.0(6)
C16 C15 F1 119.0(6)
C14 C15 F1 116.0(5)
C15 C16 C17 116.0(6)
C15 C16 H16 122.0
C17 C16 H16 122.0
C18 C17 C16 121.8(6)
C18 C17 H17 119.1
C16 C17 H17 119.1
C17 C18 C19 118.2(6)
C17 C18 H18 120.9
C19 C18 H18 120.9
C14 C19 C18 123.0(6)
C14 C19 H19 118.5
C18 C19 H19 118.5
O5 C20 O4 129.6(6)
O5 C20 C21 116.0(5)
O4 C20 C21 114.5(5)
F3 C21 F2 107.8(5)
F3 C21 F4 106.6(5)
F2 C21 F4 105.3(5)
F3 C21 C20 113.7(5)
F2 C21 C20 112.7(5)
F4 C21 C20 110.3(5)

loop_
_geom_bond_atom_site_label_1
_geom_bond_atom_site_label_2
_geom_bond_distance
F1 C15 1.372(6)
F2 C21 1.301(6)
F3 C21 1.298(6)
F4 C21 1.312(6)
N1 C8 1.488(5)
N1 C9 1.488(5)
N1 C12 1.506(5)
N1 H1N 0.9100
N2 C13 1.353(6)
N2 C10 1.443(5)
N2 C11 1.454(5)
O1 C1 1.360(5)
O1 H1 0.8200
O2 C7 1.221(4)
O3 C13 1.231(5)
O4 C20 1.219(5)
O5 C20 1.209(5)
C1 C6 1.373(6)
C1 C2 1.382(6)
C2 C3 1.372(6)
C2 H2 0.9300
C3 C4 1.402(6)
C3 H3 0.9300
C4 C5 1.383(5)
C4 C7 1.465(6)
C5 C6 1.376(6)
C5 H5 0.9300
C6 H6 0.9300
C7 C8 1.513(5)
C8 H8A 0.9700
C8 H8B 0.9700
C9 C10 1.505(6)
C9 H9A 0.9700
C9 H9B 0.9700
C10 H10A 0.9700
C10 H10B 0.9700
C11 C12 1.510(5)
C11 H11A 0.9700
C11 H11B 0.9700
C12 H12A 0.9700
C12 H12B 0.9700
C13 C14 1.486(7)
C14 C19 1.346(7)
C14 C15 1.368(7)
C15 C16 1.367(7)
C16 C17 1.375(8)
C16 H16 0.9300
C17 C18 1.363(8)
C17 H17 0.9300
C18 C19 1.377(8)
C18 H18 0.9300
C19 H19 0.9300
C20 C21 1.546(7)

loop_
_geom_hbond_atom_site_label_D
_geom_hbond_atom_site_label_H
_geom_hbond_atom_site_label_A
_geom_hbond_site_symmetry_A
_geom_hbond_distance_DH
_geom_hbond_distance_HA
_geom_hbond_distance_DA
_geom_hbond_angle_DHA
N1 H1N O5 4_766 0.91 1.87 2.710(5) 152.0
O1 H1 O5 2_564 0.82 1.95 2.697(5) 151.1
C8 H8B O3 4_766 0.97 2.22 2.996(6) 136.0

loop_
_geom_torsion_atom_site_label_1
_geom_torsion_atom_site_label_2
_geom_torsion_atom_site_label_3
_geom_torsion_atom_site_label_4
_geom_torsion
O1 C1 C2 C3 179.2(4)
C6 C1 C2 C3 -2.0(7)
C1 C2 C3 C4 0.3(7)
C2 C3 C4 C5 2.1(6)
C2 C3 C4 C7 -176.9(4)
C3 C4 C5 C6 -2.8(6)
C7 C4 C5 C6 176.1(4)
O1 C1 C6 C5 -180.0(4)
C2 C1 C6 C5 1.4(7)
C4 C5 C6 C1 1.1(7)
C5 C4 C7 O2 -170.3(4)
C3 C4 C7 O2 8.6(6)
C5 C4 C7 C8 7.6(6)
C3 C4 C7 C8 -173.5(4)
C9 N1 C8 C7 -67.6(4)
C12 N1 C8 C7 168.4(3)
O2 C7 C8 N1 -6.2(6)
C4 C7 C8 N1 175.8(3)
C8 N1 C9 C10 -178.6(4)
C12 N1 C9 C10 -55.1(5)
C13 N2 C10 C9 106.7(5)
C11 N2 C10 C9 -60.7(5)
N1 C9 C10 N2 58.3(5)
C13 N2 C11 C12 -108.2(5)
C10 N2 C11 C12 58.4(5)
C8 N1 C12 C11 178.4(3)
C9 N1 C12 C11 53.4(5)
N2 C11 C12 N1 -54.0(5)
C10 N2 C13 O3 1.8(7)
C11 N2 C13 O3 167.4(4)
C10 N2 C13 C14 179.3(4)
C11 N2 C13 C14 -15.1(7)
O3 C13 C14 C19 106.7(6)
N2 C13 C14 C19 -70.8(6)
O3 C13 C14 C15 -66.8(7)
N2 C13 C14 C15 115.7(5)
C19 C14 C15 C16 0.8(8)
C13 C14 C15 C16 174.7(5)
C19 C14 C15 F1 -179.4(5)
C13 C14 C15 F1 -5.6(7)
C14 C15 C16 C17 0.6(8)
F1 C15 C16 C17 -179.1(5)
C15 C16 C17 C18 -1.0(9)
C16 C17 C18 C19 0.0(10)
C15 C14 C19 C18 -1.9(9)
C13 C14 C19 C18 -175.8(6)
C17 C18 C19 C14 1.6(11)
O5 C20 C21 F3 -19.3(7)
O4 C20 C21 F3 160.9(5)
O5 C20 C21 F2 -142.4(5)
O4 C20 C21 F2 37.8(7)
O5 C20 C21 F4 100.3(5)
O4 C20 C21 F4 -79.5(6)
